data_7231890
loop_
_publ_author_name
'Manin, Alex N.'
'Drozd, Ksenia V.'
'Churakov, Andrei V.'
'Perlovich, German L.'

_publ_section_title
;
 Design of 4-aminobenzoic acid two-component molecular crystals:
 prediction and experiments
;
_journal_issue 13
_journal_name_full CrystEngComm
_journal_page_first 2119
_journal_paper_doi 10.1039/C8CE01857J
_journal_volume 21
_journal_year 2019
_chemical_formula_moiety 'C7 H7 N O2, C4 H4 N2 O3'
_chemical_formula_sum 'C11 H11 N3 O5'
_chemical_formula_weight 265.23
_space_group_IT_number 14
_space_group_name_Hall '-P 2yn'
_space_group_name_H-M_alt 'P 1 21/n 1'
_symmetry_cell_setting monoclinic
_symmetry_space_group_name_Hall '-P 2yn'
_symmetry_space_group_name_H-M 'P 1 21/n 1'
_atom_sites_solution_hydrogens difmap
_atom_sites_solution_primary direct
_atom_sites_solution_secondary difmap
_audit_creation_method SHELXL-97
_audit_update_record
;
2018-10-29 deposited with the CCDC.
2018-11-27 downloaded from the CCDC.
;
_cell_angle_alpha 90.00
_cell_angle_beta 97.516(1)
_cell_angle_gamma 90.00
_cell_formula_units_Z 4
_cell_length_a 7.6177(5)
_cell_length_b 6.5936(4)
_cell_length_c 22.5748(14)
_cell_measurement_reflns_used 5128
_cell_measurement_temperature 150(2)
_cell_measurement_theta_max 30.463
_cell_measurement_theta_min 2.732
_cell_volume 1124.15(12)
_computing_cell_refinement 'SAINT (Bruker, 2008)'
_computing_data_collection '<i>APEX2</i> (Bruker, 2008)'
_computing_data_reduction 'SAINT (Bruker, 2008)'
_computing_molecular_graphics 'SHELXTL (Sheldrick, 2008)'
_computing_publication_material 'SHELXTL (Sheldrick, 2008)'
_computing_structure_refinement 'SHELXTL (Sheldrick, 2008)'
_computing_structure_solution 'SHELXTL (Sheldrick, 2008)'
_diffrn_ambient_temperature 150(2)
_diffrn_measured_fraction_theta_full 0.996
_diffrn_measured_fraction_theta_max 0.996
_diffrn_measurement_device_type 'Bruker SMART APEX II'
_diffrn_measurement_method \w
_diffrn_radiation_monochromator graphite
_diffrn_radiation_source 'fine-focus sealed tube'
_diffrn_radiation_type MoK\a
_diffrn_radiation_wavelength 0.71073
_diffrn_reflns_av_R_equivalents 0.0263
_diffrn_reflns_av_sigmaI/netI 0.0226
_diffrn_reflns_limit_h_max 10
_diffrn_reflns_limit_h_min -10
_diffrn_reflns_limit_k_max 8
_diffrn_reflns_limit_k_min -8
_diffrn_reflns_limit_l_max 30
_diffrn_reflns_limit_l_min -30
_diffrn_reflns_number 11346
_diffrn_reflns_theta_full 29.00
_diffrn_reflns_theta_max 29.00
_diffrn_reflns_theta_min 2.73
_diffrn_standards_decay_% 0
_exptl_absorpt_coefficient_mu 0.126
_exptl_absorpt_correction_T_max 0.9752
_exptl_absorpt_correction_T_min 0.9513
_exptl_absorpt_correction_type multi-scan
_exptl_absorpt_process_details 'SADABS (Bruker, 2008)'
_exptl_crystal_colour colourless
_exptl_crystal_density_diffrn 1.567
_exptl_crystal_density_method 'not measured'
_exptl_crystal_description block
_exptl_crystal_F_000 552
_exptl_crystal_size_max 0.40
_exptl_crystal_size_mid 0.35
_exptl_crystal_size_min 0.20
_refine_diff_density_max 0.490
_refine_diff_density_min -0.218
_refine_diff_density_rms 0.048
_refine_ls_extinction_method none
_refine_ls_goodness_of_fit_ref 1.035
_refine_ls_hydrogen_treatment refall
_refine_ls_matrix_type full
_refine_ls_number_parameters 216
_refine_ls_number_reflns 2970
_refine_ls_number_restraints 0
_refine_ls_restrained_S_all 1.035
_refine_ls_R_factor_all 0.0432
_refine_ls_R_factor_gt 0.0369
_refine_ls_shift/su_max 0.000
_refine_ls_shift/su_mean 0.000
_refine_ls_structure_factor_coef Fsqd
_refine_ls_weighting_details 'calc w=1/[\s^2^(Fo^2^)+(0.0503P)^2^+0.4527P] where P=(Fo^2^+2Fc^2^)/3'
_refine_ls_weighting_scheme calc
_refine_ls_wR_factor_gt 0.0955
_refine_ls_wR_factor_ref 0.0999
_reflns_number_gt 2583
_reflns_number_total 2970
_reflns_threshold_expression I>2\s(I)
_cod_data_source_file c8ce01857j2.cif
_cod_data_source_block a_CCDC1
_cod_depositor_comments 'Adding full bibliography for 7231888--7231892.cif.'
_cod_original_sg_symbol_H-M 'P 21/n'
_cod_database_code 7231890

loop_
_symmetry_equiv_pos_as_xyz
'x, y, z'
'-x+1/2, y+1/2, -z+1/2'
'-x, -y, -z'
'x-1/2, -y-1/2, z-1/2'

loop_
_atom_site_label
_atom_site_type_symbol
_atom_site_fract_x
_atom_site_fract_y
_atom_site_fract_z
_atom_site_U_iso_or_equiv
_atom_site_adp_type
_atom_site_occupancy
_atom_site_symmetry_multiplicity
_atom_site_calc_flag
N11 N 1.11780(14) -0.16680(16) 0.34503(5) 0.0208(2) Uani 1 1 d
O11 O 0.83589(13) 0.65829(14) 0.43774(4) 0.0233(2) Uani 1 1 d
O12 O 0.69879(11) 0.67673(13) 0.34384(4) 0.01988(19) Uani 1 1 d
C11 C 0.79970(15) 0.58850(17) 0.38219(5) 0.0160(2) Uani 1 1 d
C12 C 0.88606(14) 0.39366(17) 0.37271(5) 0.0152(2) Uani 1 1 d
C13 C 0.97809(15) 0.28566(18) 0.42059(5) 0.0172(2) Uani 1 1 d
C14 C 1.05395(15) 0.09983(17) 0.41170(5) 0.0173(2) Uani 1 1 d
C15 C 1.04150(14) 0.01483(17) 0.35398(5) 0.0154(2) Uani 1 1 d
C16 C 0.94951(15) 0.12438(18) 0.30580(5) 0.0163(2) Uani 1 1 d
C17 C 0.87388(14) 0.30978(17) 0.31521(5) 0.0158(2) Uani 1 1 d
H1 H 0.774(3) 0.767(3) 0.4409(8) 0.042(5) Uiso 1 1 d
H11 H 1.179(2) -0.228(3) 0.3755(8) 0.031(4) Uiso 1 1 d
H12 H 1.108(2) -0.218(3) 0.3077(8) 0.038(5) Uiso 1 1 d
H13 H 0.988(2) 0.341(2) 0.4599(7) 0.026(4) Uiso 1 1 d
H14 H 1.118(2) 0.026(2) 0.4449(7) 0.025(4) Uiso 1 1 d
H16 H 0.947(2) 0.068(2) 0.2666(7) 0.025(4) Uiso 1 1 d
H17 H 0.8129(19) 0.385(2) 0.2822(7) 0.018(3) Uiso 1 1 d
N21 N 0.52682(13) 1.05353(15) 0.36784(4) 0.0171(2) Uani 1 1 d
N22 N 0.51230(13) 1.28605(15) 0.44598(4) 0.0167(2) Uani 1 1 d
O21 O 0.65629(11) 0.98824(13) 0.46236(4) 0.01961(19) Uani 1 1 d
O22 O 0.41112(14) 1.12449(15) 0.27318(4) 0.0275(2) Uani 1 1 d
O23 O 0.37383(12) 1.58735(13) 0.43205(4) 0.0221(2) Uani 1 1 d
C21 C 0.57004(14) 1.10158(17) 0.42703(5) 0.0149(2) Uani 1 1 d
C22 C 0.43542(15) 1.17698(18) 0.32512(5) 0.0173(2) Uani 1 1 d
C23 C 0.36826(15) 1.37507(17) 0.34620(5) 0.0162(2) Uani 1 1 d
C24 C 0.41586(15) 1.42635(17) 0.41085(5) 0.0155(2) Uani 1 1 d
H21 H 0.575(2) 0.934(3) 0.3556(7) 0.031(4) Uiso 1 1 d
H22 H 0.545(2) 1.312(3) 0.4849(8) 0.035(5) Uiso 1 1 d
H23 H 0.416(2) 1.484(3) 0.3237(7) 0.031(4) Uiso 1 1 d
H24 H 0.241(2) 1.377(3) 0.3359(7) 0.031(4) Uiso 1 1 d

loop_
_atom_site_aniso_label
_atom_site_aniso_U_11
_atom_site_aniso_U_22
_atom_site_aniso_U_33
_atom_site_aniso_U_23
_atom_site_aniso_U_13
_atom_site_aniso_U_12
N11 0.0263(5) 0.0167(5) 0.0184(5) -0.0021(4) -0.0006(4) 0.0052(4)
O11 0.0323(5) 0.0191(4) 0.0172(4) -0.0040(3) -0.0021(3) 0.0092(4)
O12 0.0199(4) 0.0192(4) 0.0196(4) -0.0012(3) -0.0011(3) 0.0037(3)
C11 0.0161(5) 0.0154(5) 0.0167(5) -0.0006(4) 0.0027(4) -0.0015(4)
C12 0.0157(5) 0.0134(5) 0.0166(5) -0.0008(4) 0.0018(4) -0.0007(4)
C13 0.0213(5) 0.0167(5) 0.0134(5) -0.0014(4) 0.0012(4) -0.0012(4)
C14 0.0211(5) 0.0157(5) 0.0142(5) 0.0013(4) -0.0011(4) 0.0001(4)
C15 0.0146(5) 0.0137(5) 0.0178(5) -0.0008(4) 0.0018(4) -0.0019(4)
C16 0.0178(5) 0.0174(5) 0.0135(5) -0.0024(4) 0.0005(4) -0.0008(4)
C17 0.0148(5) 0.0174(5) 0.0148(5) 0.0017(4) -0.0003(4) -0.0001(4)
N21 0.0217(5) 0.0143(5) 0.0152(4) -0.0015(3) 0.0024(4) 0.0020(4)
N22 0.0211(5) 0.0162(5) 0.0123(4) -0.0012(3) 0.0009(3) 0.0038(4)
O21 0.0240(4) 0.0185(4) 0.0160(4) 0.0003(3) 0.0014(3) 0.0065(3)
O22 0.0421(6) 0.0255(5) 0.0142(4) -0.0021(3) 0.0010(4) 0.0039(4)
O23 0.0285(5) 0.0177(4) 0.0192(4) -0.0028(3) -0.0001(3) 0.0074(3)
C21 0.0150(5) 0.0155(5) 0.0146(5) -0.0006(4) 0.0035(4) 0.0001(4)
C22 0.0207(5) 0.0170(5) 0.0146(5) 0.0000(4) 0.0034(4) -0.0018(4)
C23 0.0190(5) 0.0148(5) 0.0141(5) 0.0010(4) 0.0001(4) -0.0002(4)
C24 0.0154(5) 0.0149(5) 0.0164(5) 0.0005(4) 0.0026(4) 0.0003(4)

loop_
_atom_type_symbol
_atom_type_description
_atom_type_scat_dispersion_real
_atom_type_scat_dispersion_imag
_atom_type_scat_source
C C 0.0033 0.0016 'International Tables Vol C Tables 4.2.6.8 and 6.1.1.4'
H H 0.0000 0.0000 'International Tables Vol C Tables 4.2.6.8 and 6.1.1.4'
N N 0.0061 0.0033 'International Tables Vol C Tables 4.2.6.8 and 6.1.1.4'
O O 0.0106 0.0060 'International Tables Vol C Tables 4.2.6.8 and 6.1.1.4'

loop_
_geom_angle_atom_site_label_1
_geom_angle_atom_site_label_2
_geom_angle_atom_site_label_3
_geom_angle
C15 N11 H11 118.7(12)
C15 N11 H12 119.0(12)
H11 N11 H12 122.2(17)
C11 O11 H1 108.3(12)
O12 C11 O11 122.32(11)
O12 C11 C12 124.20(10)
O11 C11 C12 113.43(10)
C17 C12 C13 118.59(10)
C17 C12 C11 120.14(10)
C13 C12 C11 121.25(10)
C14 C13 C12 120.99(10)
C14 C13 H13 119.3(10)
C12 C13 H13 119.7(10)
C13 C14 C15 120.55(10)
C13 C14 H14 120.9(9)
C15 C14 H14 118.6(9)
N11 C15 C14 120.64(10)
N11 C15 C16 121.01(10)
C14 C15 C16 118.34(10)
C17 C16 C15 120.63(10)
C17 C16 H16 121.7(10)
C15 C16 H16 117.6(10)
C16 C17 C12 120.89(10)
C16 C17 H17 120.4(9)
C12 C17 H17 118.8(9)
C21 N21 C22 125.46(10)
C21 N21 H21 115.6(10)
C22 N21 H21 118.5(10)
C24 N22 C21 125.80(10)
C24 N22 H22 120.0(11)
C21 N22 H22 114.2(11)
O21 C21 N21 122.38(10)
O21 C21 N22 120.22(10)
N21 C21 N22 117.39(10)
O22 C22 N21 120.44(11)
O22 C22 C23 122.60(11)
N21 C22 C23 116.96(9)
C24 C23 C22 117.15(9)
C24 C23 H23 106.4(10)
C22 C23 H23 108.0(10)
C24 C23 H24 109.8(10)
C22 C23 H24 107.7(10)
H23 C23 H24 107.4(14)
O23 C24 N22 120.51(10)
O23 C24 C23 122.35(10)
N22 C24 C23 117.13(10)

loop_
_geom_bond_atom_site_label_1
_geom_bond_atom_site_label_2
_geom_bond_distance
N11 C15 1.3578(15)
N11 H11 0.876(18)
N11 H12 0.902(19)
O11 C11 1.3303(14)
O11 H1 0.87(2)
O12 C11 1.2267(14)
C11 C12 1.4717(15)
C12 C17 1.4027(15)
C12 C13 1.4031(15)
C13 C14 1.3806(16)
C13 H13 0.952(16)
C14 C15 1.4101(15)
C14 H14 0.971(16)
C15 C16 1.4130(15)
C16 C17 1.3796(16)
C16 H16 0.958(16)
C17 H17 0.961(15)
N21 C21 1.3708(14)
N21 C22 1.3791(15)
N21 H21 0.928(18)
N22 C24 1.3682(14)
N22 C21 1.3802(14)
N22 H22 0.898(18)
O21 C21 1.2203(14)
O22 C22 1.2133(14)
O23 C24 1.2242(14)
C22 C23 1.5026(16)
C23 C24 1.4958(15)
C23 H23 0.977(18)
C23 H24 0.969(17)

loop_
_geom_hbond_atom_site_label_D
_geom_hbond_atom_site_label_H
_geom_hbond_atom_site_label_A
_geom_hbond_distance_DH
_geom_hbond_distance_HA
_geom_hbond_distance_DA
_geom_hbond_angle_DHA
_geom_hbond_site_symmetry_A
O11 H1 O21 0.87(2) 1.81(2) 2.6669(12) 169.2(18) .
N21 H21 O12 0.928(18) 1.974(18) 2.8928(13) 170.1(15) .
N22 H22 O23 0.898(18) 2.009(18) 2.8993(13) 171.1(16) 3_686
N11 H11 O23 0.876(18) 2.197(18) 3.0477(13) 163.7(16) 1_635
N11 H12 O22 0.902(19) 2.089(19) 2.9850(14) 172.3(17) 2_635

loop_
_geom_torsion_atom_site_label_1
_geom_torsion_atom_site_label_2
_geom_torsion_atom_site_label_3
_geom_torsion_atom_site_label_4
_geom_torsion
O12 C11 C12 C17 8.31(17)
O11 C11 C12 C17 -174.17(10)
O12 C11 C12 C13 -170.14(11)
O11 C11 C12 C13 7.38(15)
C17 C12 C13 C14 -0.60(17)
C11 C12 C13 C14 177.88(11)
C12 C13 C14 C15 0.43(18)
C13 C14 C15 N11 179.21(11)
C13 C14 C15 C16 -0.11(17)
N11 C15 C16 C17 -179.35(11)
C14 C15 C16 C17 -0.03(16)
C15 C16 C17 C12 -0.15(17)
C13 C12 C17 C16 0.46(17)
C11 C12 C17 C16 -178.03(10)
C22 N21 C21 O21 -177.57(11)
C22 N21 C21 N22 2.30(17)
C24 N22 C21 O21 179.65(11)
C24 N22 C21 N21 -0.23(17)
C21 N21 C22 O22 176.37(11)
C21 N21 C22 C23 -3.99(17)
O22 C22 C23 C24 -176.75(11)
N21 C22 C23 C24 3.62(15)
C21 N22 C24 O23 -178.76(11)
C21 N22 C24 C23 0.19(17)
C22 C23 C24 O23 177.05(11)
C22 C23 C24 N22 -1.88(15)
